data_2206783
loop_
_publ_author_name
'Pu-Zhou Hu'
'Lu-Fang Ma'
'Jian-Ge Wang'
'Bang-Tun Zhao'
'Li-Ya Wang'

_publ_section_title
;
 2,2'-(Propane-1,3-diyldioxy)dibenzaldehyde
;
_journal_coeditor_code RZ6105
_journal_issue 9
_journal_name_full 'Acta Crystallographica Section E'
_journal_page_first o2775
_journal_page_last o2777
_journal_paper_doi 10.1107/S1600536805023925
_journal_volume 61
_journal_year 2005
_chemical_formula_iupac 'C17 H16 O4'
_chemical_formula_moiety 'C17 H16 O4'
_chemical_formula_sum 'C17 H16 O4'
_chemical_formula_weight 284.30
_chemical_melting_point 98
_chemical_name_systematic
;
2,2'-(Propane-1,3-diyldioxy)dibenzaldehyde
;
_space_group_IT_number 14
_symmetry_cell_setting monoclinic
_symmetry_space_group_name_Hall '-P 2ybc'
_symmetry_space_group_name_H-M 'P 1 21/c 1'
_atom_sites_solution_hydrogens geom
_atom_sites_solution_primary direct
_atom_sites_solution_secondary difmap
_audit_creation_method SHELXL-97
_cell_angle_alpha 90.00
_cell_angle_beta 95.334(2)
_cell_angle_gamma 90.00
_cell_formula_units_Z 4
_cell_length_a 12.8275(12)
_cell_length_b 14.8431(13)
_cell_length_c 7.8272(7)
_cell_measurement_reflns_used 1628
_cell_measurement_temperature 295(2)
_cell_measurement_theta_max 19.07
_cell_measurement_theta_min 2.95
_cell_volume 1483.8(2)
_computing_cell_refinement 'SAINT (Bruker, 1997)'
_computing_data_collection 'SMART (Bruker, 1997)'
_computing_data_reduction SAINT
_computing_molecular_graphics 'SHELXTL (Bruker, 1997)'
_computing_publication_material SHELXTL
_computing_structure_refinement 'SHELXL97 (Sheldrick, 1997)'
_computing_structure_solution 'SHELXS97 (Sheldrick, 1997)'
_diffrn_ambient_temperature 295(2)
_diffrn_measured_fraction_theta_full 0.999
_diffrn_measured_fraction_theta_max 0.999
_diffrn_measurement_device_type 'Bruker SMART APEX-II CCD'
_diffrn_measurement_method '\f and \w'
_diffrn_radiation_monochromator graphite
_diffrn_radiation_source 'fine-focus sealed tube'
_diffrn_radiation_type MoK\a
_diffrn_radiation_wavelength 0.71073
_diffrn_reflns_av_R_equivalents 0.0303
_diffrn_reflns_av_sigmaI/netI 0.0271
_diffrn_reflns_limit_h_max 15
_diffrn_reflns_limit_h_min -15
_diffrn_reflns_limit_k_max 17
_diffrn_reflns_limit_k_min -17
_diffrn_reflns_limit_l_max 9
_diffrn_reflns_limit_l_min -9
_diffrn_reflns_number 10969
_diffrn_reflns_theta_full 25.50
_diffrn_reflns_theta_max 25.50
_diffrn_reflns_theta_min 2.74
_diffrn_standards_decay_% 0
_diffrn_standards_interval_count 0
_diffrn_standards_number 0
_exptl_absorpt_coefficient_mu 0.090
_exptl_absorpt_correction_T_max 0.9883
_exptl_absorpt_correction_T_min 0.9813
_exptl_absorpt_correction_type multi-scan
_exptl_absorpt_process_details '(SADABS; Sheldrick, 1996)'
_exptl_crystal_colour 'light yellow'
_exptl_crystal_density_diffrn 1.273
_exptl_crystal_description pillar
_exptl_crystal_F_000 600
_exptl_crystal_size_max 0.21
_exptl_crystal_size_mid 0.18
_exptl_crystal_size_min 0.13
_refine_diff_density_max 0.108
_refine_diff_density_min -0.110
_refine_ls_extinction_coef 0.0093(16)
_refine_ls_extinction_expression Fc^*^=kFc[1+0.001xFc^2^\l^3^/sin(2\q)]^-1/4^
_refine_ls_extinction_method SHELXL97
_refine_ls_goodness_of_fit_ref 1.015
_refine_ls_hydrogen_treatment refall
_refine_ls_matrix_type full
_refine_ls_number_parameters 255
_refine_ls_number_reflns 2758
_refine_ls_number_restraints 0
_refine_ls_restrained_S_all 1.015
_refine_ls_R_factor_all 0.0833
_refine_ls_R_factor_gt 0.0391
_refine_ls_shift/su_max 0.000
_refine_ls_shift/su_mean 0.000
_refine_ls_structure_factor_coef Fsqd
_refine_ls_weighting_details 'calc w = 1/[\s^2^(Fo^2^)+(0.0437P)^2^+0.1205P] where P = (Fo^2^+2Fc^2^)/3'
_refine_ls_weighting_scheme calc
_refine_ls_wR_factor_gt 0.0878
_refine_ls_wR_factor_ref 0.1099
_reflns_number_gt 1562
_reflns_number_total 2758
_reflns_threshold_expression I>2s\(I)
_cod_data_source_file rz6105.cif
_cod_data_source_block I
_cod_depositor_comments
;
The following automatic conversions were performed:
'_symmetry_cell_setting' value 'Monoclinic' changed to 'monoclinic'
according to '/home/saulius/struct/CIF-dictionaries/cif_core.dic'
dictionary named 'cif_core.dic' version 2.4.1 from 2010-06-29.

Automatic conversion script
Id: cif_fix_enum 1527 2010-12-29 10:47:43Z saulius 

The following automatic conversions were performed:

'_symmetry_cell_setting' value 'Monoclinic' changed to 'monoclinic'
according to /home/saulius/struct/CIF-dictionaries/cif_core.dic
dictionary named 'cif_core.dic' version 2.4.1 from 2010-06-29.

Automatic conversion script
Id: cif_fix_values 1715 2011-07-08 13:25:40Z adriana 
;
_cod_original_sg_symbol_H-M 'P 21/c'
_cod_database_code 2206783
_cod_database_fobs_code 2206783

loop_
_symmetry_equiv_pos_as_xyz
'x, y, z'
'-x, y+1/2, -z+1/2'
'-x, -y, -z'
'x, -y-1/2, z-1/2'

loop_
_atom_site_label
_atom_site_fract_x
_atom_site_fract_y
_atom_site_fract_z
_atom_site_U_iso_or_equiv
_atom_site_adp_type
_atom_site_calc_flag
_atom_site_occupancy
_atom_site_type_symbol
O1 0.09389(13) 0.44218(11) 0.2032(2) 0.1170(6) Uani d 1 O
O2 0.36143(14) -0.07326(11) -0.3507(2) 0.1090(6) Uani d 1 O
O3 0.11249(10) 0.17765(8) 0.23069(17) 0.0769(4) Uani d 1 O
O4 0.32562(10) 0.07694(9) 0.06363(17) 0.0769(4) Uani d 1 O
C1 0.02200(15) 0.20877(13) 0.1464(2) 0.0645(5) Uani d 1 C
C2 0.01279(15) 0.30219(12) 0.1336(2) 0.0665(5) Uani d 1 C
C3 -0.07773(19) 0.33811(18) 0.0461(3) 0.0833(7) Uani d 1 C
C4 -0.1563(2) 0.2836(2) -0.0232(3) 0.0918(7) Uani d 1 C
C5 -0.14618(19) 0.1923(2) -0.0065(3) 0.0898(7) Uani d 1 C
C6 -0.05814(17) 0.15385(17) 0.0772(3) 0.0778(6) Uani d 1 C
C7 0.40320(14) 0.10281(12) -0.0332(2) 0.0624(5) Uani d 1 C
C8 0.46916(17) 0.17475(14) 0.0072(3) 0.0774(6) Uani d 1 C
C9 0.54887(18) 0.19447(17) -0.0924(3) 0.0876(7) Uani d 1 C
C10 0.56466(19) 0.14414(17) -0.2338(3) 0.0850(7) Uani d 1 C
C11 0.49788(18) 0.07428(16) -0.2777(3) 0.0772(6) Uani d 1 C
C12 0.41631(14) 0.05178(12) -0.1799(2) 0.0636(5) Uani d 1 C
C13 0.0952(2) 0.36121(17) 0.2106(3) 0.0869(7) Uani d 1 C
C14 0.3490(2) -0.02504(15) -0.2292(3) 0.0824(6) Uani d 1 C
C15 0.13203(18) 0.08225(14) 0.2319(4) 0.0806(7) Uani d 1 C
C16 0.24032(19) 0.0698(2) 0.3191(3) 0.0898(7) Uani d 1 C
C17 0.32353(18) 0.11701(17) 0.2311(3) 0.0783(6) Uani d 1 C
H3 -0.0767(16) 0.4009(15) 0.039(2) 0.093(7) Uiso d 1 H
H4 -0.2227(19) 0.3118(15) -0.087(3) 0.117(8) Uiso d 1 H
H5 -0.1984(17) 0.1508(15) -0.056(3) 0.104(8) Uiso d 1 H
H6 -0.0507(15) 0.0913(14) 0.092(2) 0.087(7) Uiso d 1 H
H8 0.4634(15) 0.2068(14) 0.108(3) 0.094(7) Uiso d 1 H
H9 0.5970(18) 0.2470(15) -0.060(3) 0.118(8) Uiso d 1 H
H10 0.6244(16) 0.1574(13) -0.307(3) 0.094(7) Uiso d 1 H
H11 0.5067(15) 0.0368(13) -0.374(3) 0.089(7) Uiso d 1 H
H13 0.1564(18) 0.3309(14) 0.270(3) 0.100(7) Uiso d 1 H
H14 0.2910(15) -0.0366(12) -0.158(2) 0.077(6) Uiso d 1 H
H15A 0.0808(16) 0.0524(13) 0.299(3) 0.096(7) Uiso d 1 H
H16A 0.2414(16) 0.0938(14) 0.437(3) 0.105(8) Uiso d 1 H
H17A 0.3084(14) 0.1845(14) 0.216(2) 0.087(6) Uiso d 1 H
H15B 0.1279(16) 0.0593(14) 0.110(3) 0.102(8) Uiso d 1 H
H16B 0.2564(16) 0.0035(16) 0.322(2) 0.103(7) Uiso d 1 H
H17B 0.3968(16) 0.1103(13) 0.293(2) 0.091(6) Uiso d 1 H

loop_
_atom_site_aniso_label
_atom_site_aniso_U_11
_atom_site_aniso_U_22
_atom_site_aniso_U_33
_atom_site_aniso_U_12
_atom_site_aniso_U_13
_atom_site_aniso_U_23
O1 0.1279(14) 0.0659(10) 0.1588(16) -0.0041(9) 0.0215(12) -0.0057(10)
O2 0.1277(14) 0.0965(11) 0.1008(12) -0.0033(9) -0.0002(10) -0.0328(10)
O3 0.0671(9) 0.0640(8) 0.0990(10) 0.0110(6) 0.0049(7) 0.0026(7)
O4 0.0704(9) 0.0852(9) 0.0756(9) -0.0039(7) 0.0106(7) -0.0084(7)
C1 0.0597(12) 0.0685(12) 0.0673(12) 0.0067(10) 0.0161(9) 0.0042(10)
C2 0.0691(13) 0.0633(12) 0.0700(12) 0.0072(10) 0.0225(10) 0.0028(10)
C3 0.0848(17) 0.0795(16) 0.0892(16) 0.0193(14) 0.0273(13) 0.0165(13)
C4 0.0724(16) 0.117(2) 0.0871(17) 0.0154(16) 0.0122(13) 0.0184(15)
C5 0.0717(16) 0.110(2) 0.0881(16) -0.0036(15) 0.0071(13) 0.0017(15)
C6 0.0745(15) 0.0733(15) 0.0871(15) -0.0001(12) 0.0148(12) 0.0017(12)
C7 0.0560(11) 0.0646(11) 0.0652(12) 0.0087(9) -0.0009(9) 0.0026(10)
C8 0.0713(14) 0.0796(14) 0.0805(15) -0.0040(11) 0.0030(12) -0.0111(12)
C9 0.0757(16) 0.0858(16) 0.1007(19) -0.0065(13) 0.0045(14) 0.0037(14)
C10 0.0782(16) 0.0899(17) 0.0882(17) 0.0042(13) 0.0138(13) 0.0162(14)
C11 0.0871(16) 0.0824(15) 0.0621(13) 0.0204(13) 0.0078(12) 0.0058(12)
C12 0.0667(12) 0.0598(11) 0.0622(12) 0.0102(9) -0.0059(10) 0.0037(9)
C13 0.0910(17) 0.0678(15) 0.1042(18) 0.0059(13) 0.0209(14) -0.0002(13)
C14 0.0896(17) 0.0768(15) 0.0789(16) 0.0048(12) -0.0021(13) -0.0068(12)
C15 0.0795(16) 0.0646(14) 0.1006(18) 0.0114(11) 0.0232(14) 0.0188(13)
C16 0.0911(17) 0.0954(18) 0.0847(17) 0.0299(14) 0.0187(13) 0.0210(14)
C17 0.0732(15) 0.0912(17) 0.0701(14) 0.0162(12) 0.0053(12) -0.0041(12)

loop_
_atom_type_symbol
_atom_type_description
_atom_type_scat_dispersion_real
_atom_type_scat_dispersion_imag
_atom_type_scat_source
C C 0.0033 0.0016 'International Tables Vol C Tables 4.2.6.8 and 6.1.1.4'
H H 0.0000 0.0000 'International Tables Vol C Tables 4.2.6.8 and 6.1.1.4'
O O 0.0106 0.0060 'International Tables Vol C Tables 4.2.6.8 and 6.1.1.4'

loop_
_geom_angle_atom_site_label_1
_geom_angle_atom_site_label_2
_geom_angle_atom_site_label_3
_geom_angle
C1 O3 C15 118.53(16)
C7 O4 C17 117.79(15)
O3 C1 C6 124.01(18)
O3 C1 C2 115.78(17)
C6 C1 C2 120.21(19)
C1 C2 C3 118.4(2)
C1 C2 C13 120.93(19)
C3 C2 C13 120.7(2)
C4 C3 C2 121.2(2)
C4 C3 H3 125.6(13)
C2 C3 H3 113.2(13)
C3 C4 C5 119.3(2)
C3 C4 H4 119.8(13)
C5 C4 H4 120.9(12)
C4 C5 C6 121.6(3)
C4 C5 H5 122.5(13)
C6 C5 H5 115.8(13)
C5 C6 C1 119.3(2)
C5 C6 H6 122.6(12)
C1 C6 H6 118.1(12)
O4 C7 C8 123.70(18)
O4 C7 C12 117.03(17)
C8 C7 C12 119.27(19)
C9 C8 C7 120.5(2)
C9 C8 H8 119.6(13)
C7 C8 H8 119.7(13)
C10 C9 C8 121.2(2)
C10 C9 H9 119.3(13)
C8 C9 H9 119.5(13)
C9 C10 C11 118.8(2)
C9 C10 H10 121.7(11)
C11 C10 H10 119.5(11)
C10 C11 C12 121.9(2)
C10 C11 H11 121.6(12)
C12 C11 H11 116.4(12)
C11 C12 C7 118.35(19)
C11 C12 C14 119.9(2)
C7 C12 C14 121.8(2)
O1 C13 C2 125.0(2)
O1 C13 H13 119.0(13)
C2 C13 H13 115.9(12)
O2 C14 C12 123.4(3)
O2 C14 H14 120.1(11)
C12 C14 H14 116.5(11)
O3 C15 C16 106.1(2)
O3 C15 H15A 108.8(12)
C16 C15 H15A 109.7(12)
O3 C15 H15B 109.4(12)
C16 C15 H15B 110.6(12)
H15A C15 H15B 112.0(17)
C17 C16 C15 113.8(2)
C17 C16 H16A 108.2(13)
C15 C16 H16A 108.2(12)
C17 C16 H16B 108.4(12)
C15 C16 H16B 108.1(12)
H16A C16 H16B 110.2(17)
O4 C17 C16 107.4(2)
O4 C17 H17A 108.6(11)
C16 C17 H17A 112.0(10)
O4 C17 H17B 107.3(10)
C16 C17 H17B 113.6(10)
H17A C17 H17B 107.8(15)

loop_
_geom_bond_atom_site_label_1
_geom_bond_atom_site_label_2
_geom_bond_distance
O1 C13 1.203(2)
O2 C14 1.213(2)
O3 C1 1.361(2)
O3 C15 1.438(2)
O4 C7 1.361(2)
O4 C17 1.442(2)
C1 C6 1.382(3)
C1 C2 1.395(2)
C2 C3 1.398(3)
C2 C13 1.459(3)
C3 C4 1.365(3)
C3 H3 0.93(2)
C4 C5 1.366(3)
C4 H4 1.04(2)
C5 C6 1.376(3)
C5 H5 0.97(2)
C6 H6 0.94(2)
C7 C8 1.381(3)
C7 C12 1.399(2)
C8 C9 1.374(3)
C8 H8 0.93(2)
C9 C10 1.366(3)
C9 H9 1.01(2)
C10 C11 1.368(3)
C10 H10 1.02(2)
C11 C12 1.393(3)
C11 H11 0.95(2)
C12 C14 1.460(3)
C13 H13 0.98(2)
C14 H14 0.984(19)
C15 C16 1.501(3)
C15 H15A 0.98(2)
C15 H15B 1.01(2)
C16 C17 1.497(3)
C16 H16A 0.99(2)
C16 H16B 1.01(2)
C17 H17A 1.02(2)
C17 H17B 1.02(2)

loop_
_geom_hbond_atom_site_label_D
_geom_hbond_atom_site_label_H
_geom_hbond_atom_site_label_A
_geom_hbond_site_symmetry_A
_geom_hbond_distance_DH
_geom_hbond_distance_HA
_geom_hbond_distance_DA
_geom_hbond_angle_DHA
C3 H3 O1 . 0.93(2) 2.51(2) 2.871(3) 103.3(14)
C11 H11 O2 . 0.95(2) 2.50(2) 2.828(3) 100.4(14)
C13 H13 O3 . 0.98(2) 2.36(2) 2.737(3) 102.1(15)
C14 H14 O4 . 0.98(2) 2.43(2) 2.786(3) 100.7(12)
C4 H4 O2 2_554 1.04(2) 2.48(2) 3.454(3) 156.4(17)

loop_
_geom_torsion_atom_site_label_1
_geom_torsion_atom_site_label_2
_geom_torsion_atom_site_label_3
_geom_torsion_atom_site_label_4
_geom_torsion
C15 O3 C1 C6 7.4(3)
C15 O3 C1 C2 -173.19(18)
O3 C1 C2 C3 179.04(16)
C6 C1 C2 C3 -1.5(3)
O3 C1 C2 C13 -1.4(2)
C6 C1 C2 C13 178.05(18)
C1 C2 C3 C4 1.0(3)
C13 C2 C3 C4 -178.5(2)
C2 C3 C4 C5 0.0(3)
C3 C4 C5 C6 -0.6(3)
C4 C5 C6 C1 0.1(3)
O3 C1 C6 C5 -179.63(18)
C2 C1 C6 C5 0.9(3)
C17 O4 C7 C8 -10.7(3)
C17 O4 C7 C12 168.27(16)
O4 C7 C8 C9 177.01(18)
C12 C7 C8 C9 -2.0(3)
C7 C8 C9 C10 0.4(3)
C8 C9 C10 C11 1.5(3)
C9 C10 C11 C12 -1.7(3)
C10 C11 C12 C7 0.1(3)
C10 C11 C12 C14 -178.19(18)
O4 C7 C12 C11 -177.34(15)
C8 C7 C12 C11 1.7(3)
O4 C7 C12 C14 0.9(2)
C8 C7 C12 C14 180.00(18)
C1 C2 C13 O1 178.9(2)
C3 C2 C13 O1 -1.6(3)
C11 C12 C14 O2 2.0(3)
C7 C12 C14 O2 -176.30(18)
C1 O3 C15 C16 174.91(17)
O3 C15 C16 C17 -59.6(3)
C7 O4 C17 C16 -173.18(16)
C15 C16 C17 O4 -63.6(3)

loop_
_cod_related_entry_id
_cod_related_entry_database
_cod_related_entry_code
1 ChemSpider 2512397
